data_7014902
loop_
_publ_author_name
'Jones, Roderick C.'
'Chojnacka, Maja W.'
'Quail, J. Wilson'
'Gardiner, Michael G.'
'Decken, Andreas'
'Yates, Brian F.'
'Gossage, Robert A.'

_publ_section_title
;
 Oxazoles revisited: On the nature of binding of benzoxazole and
 2-methylbenzoxazole with the zinc and palladium halides.
;
_journal_issue 7
_journal_name_full 'Dalton transactions (Cambridge, England : 2003)'
_journal_page_first 1594
_journal_page_last 1600
_journal_paper_doi 10.1039/c0dt01266a
_journal_volume 40
_journal_year 2011
_chemical_formula_moiety 'C26 H22 N4 O4 Pd'
_chemical_formula_sum 'C26 H22 N4 O4 Pd'
_chemical_formula_weight 560.88
_chemical_name_systematic
;
?
;
_space_group_IT_number 14
_symmetry_cell_setting monoclinic
_symmetry_Int_Tables_number 14
_symmetry_space_group_name_Hall '-P 2ybc'
_symmetry_space_group_name_H-M 'P 1 21/c 1'
_atom_sites_solution_hydrogens geom
_atom_sites_solution_primary direct
_atom_sites_solution_secondary difmap
_audit_creation_method SHELXL-97
_cell_angle_alpha 90.00
_cell_angle_beta 92.225(2)
_cell_angle_gamma 90.00
_cell_formula_units_Z 8
_cell_length_a 12.005(4)
_cell_length_b 18.8040(14)
_cell_length_c 19.2330(14)
_cell_measurement_reflns_used 37738
_cell_measurement_temperature 100(2)
_cell_measurement_theta_max 26.42
_cell_measurement_theta_min 1.65
_cell_volume 4338.4(15)
_computing_cell_refinement XDS
_computing_data_collection BLU-ICE
_computing_data_reduction XDS
_computing_molecular_graphics
;
'X-SEED (Barbour, 2008) and ORTEPIII (Farrugia, 1998)'
;
_computing_publication_material 'WinGX (Farrugia, 1999)'
_computing_structure_refinement 'SHELXL-97 (Sheldrick, 1997)'
_computing_structure_solution 'SHELXS-97 (Sheldrick, 1990)'
_diffrn_ambient_temperature 100(2)
_diffrn_detector_area_resol_mean 'ADSC Q210'
_diffrn_measured_fraction_theta_full 0.906
_diffrn_measured_fraction_theta_max 0.906
_diffrn_measurement_device_type '3-BM1 Australian Synchrotron'
_diffrn_measurement_method Rotation
_diffrn_radiation_monochromator Si<111>
_diffrn_radiation_source 'synchrotron BM'
_diffrn_radiation_type Synchrotron
_diffrn_radiation_wavelength 0.77487
_diffrn_reflns_av_R_equivalents 0.0575
_diffrn_reflns_av_sigmaI/netI 0.0326
_diffrn_reflns_limit_h_max 13
_diffrn_reflns_limit_h_min -13
_diffrn_reflns_limit_k_max 18
_diffrn_reflns_limit_k_min -19
_diffrn_reflns_limit_l_max 21
_diffrn_reflns_limit_l_min -21
_diffrn_reflns_number 47831
_diffrn_reflns_theta_full 26.42
_diffrn_reflns_theta_max 26.42
_diffrn_reflns_theta_min 1.65
_exptl_absorpt_coefficient_mu 0.900
_exptl_absorpt_correction_type none
_exptl_crystal_colour orange
_exptl_crystal_density_diffrn 1.717
_exptl_crystal_density_method 'not measured'
_exptl_crystal_description needle
_exptl_crystal_F_000 2272
_exptl_crystal_size_max 0.05
_exptl_crystal_size_mid 0.02
_exptl_crystal_size_min 0.02
_refine_diff_density_max 0.823
_refine_diff_density_min -1.778
_refine_diff_density_rms 0.110
_refine_ls_extinction_method none
_refine_ls_goodness_of_fit_ref 1.070
_refine_ls_hydrogen_treatment mixed
_refine_ls_matrix_type full
_refine_ls_number_parameters 655
_refine_ls_number_reflns 6240
_refine_ls_number_restraints 0
_refine_ls_restrained_S_all 1.070
_refine_ls_R_factor_all 0.0384
_refine_ls_R_factor_gt 0.0350
_refine_ls_shift/su_max 0.000
_refine_ls_shift/su_mean 0.000
_refine_ls_structure_factor_coef Fsqd
_refine_ls_weighting_details 'calc w=1/[\s^2^(Fo^2^)+(0.0524P)^2^+8.9153P] where P=(Fo^2^+2Fc^2^)/3'
_refine_ls_weighting_scheme calc
_refine_ls_wR_factor_gt 0.0925
_refine_ls_wR_factor_ref 0.0945
_reflns_number_gt 5687
_reflns_number_total 6240
_reflns_threshold_expression >2sigma(I)
_cod_data_source_file C0DT01266A.TXT
_cod_data_source_block c:\
_cod_original_cell_volume 4338.4(14)
_cod_original_sg_symbol_Hall '-P 2byc'
_cod_original_sg_symbol_H-M 'P 21/c'
_cod_database_code 7014902
_plat029_alert_3_a
;
PROBLEM: diffrn measured fraction theta full Low ....... 0.91

RESPONSE: This is due to the limitations of the instrument available
at the Australian Synchrotron operating under rotation data collection
with a fixed detector and affects some high angle data
;
_plat112_alert_2_b
;
PROBLEM: ADDSYM Detects Additional (Pseudo) Symm. Elem... Y

RESPONSE: Checked platon addsymm no spacegroup
or symmetry change suggested. Checked xprep
no viable higher centred option (C, F,....,)
with an acceptable Rint was suggested.
;

loop_
_symmetry_equiv_pos_as_xyz
'x, y, z'
'-x, y+1/2, -z+1/2'
'-x, -y, -z'
'x, -y-1/2, z-1/2'

loop_
_atom_site_label
_atom_site_type_symbol
_atom_site_fract_x
_atom_site_fract_y
_atom_site_fract_z
_atom_site_U_iso_or_equiv
_atom_site_adp_type
_atom_site_occupancy
_atom_site_symmetry_multiplicity
_atom_site_calc_flag
_atom_site_refinement_flags
_atom_site_disorder_assembly
_atom_site_disorder_group
Pd1 Pd 0.0000 0.0000 0.0000 0.00966(12) Uani 1 2 d S . .
Pd2 Pd 0.02788(2) 0.258932(14) -0.001534(12) 0.00767(10) Uani 1 1 d . . .
Pd3 Pd 0.0000 0.5000 0.0000 0.00721(11) Uani 1 2 d S . .
O11 O 0.04837(19) 0.07495(13) -0.06501(12) 0.0168(6) Uani 1 1 d . . .
O12 O 0.07794(19) 0.31836(13) -0.07968(12) 0.0136(5) Uani 1 1 d . . .
O13 O -0.05138(18) 0.45254(13) 0.08613(11) 0.0117(5) Uani 1 1 d . . .
O21 O 0.0543(2) -0.16269(15) 0.19913(14) 0.0208(6) Uani 1 1 d . . .
O22 O 0.0761(2) 0.08272(14) 0.18927(13) 0.0176(6) Uani 1 1 d . . .
O23 O -0.03721(19) 0.69853(14) -0.17511(13) 0.0131(5) Uani 1 1 d . . .
O32 O -0.02192(18) 0.20230(13) 0.07972(11) 0.0110(5) Uani 1 1 d . . .
O42 O -0.00855(19) 0.44949(14) -0.18271(12) 0.0141(5) Uani 1 1 d . . .
N11 N 0.1655(2) -0.01943(16) 0.00989(14) 0.0116(6) Uani 1 1 d . . .
N12 N 0.1928(2) 0.24027(15) 0.01305(15) 0.0100(6) Uani 1 1 d . . .
N13 N -0.1646(2) 0.51792(16) -0.01720(14) 0.0095(6) Uani 1 1 d . . .
N21 N 0.1653(2) -0.10725(17) 0.09461(15) 0.0122(6) Uani 1 1 d . . .
N22 N 0.1914(2) 0.14619(17) 0.09176(15) 0.0114(6) Uani 1 1 d . . .
N23 N -0.1633(2) 0.60774(16) -0.10020(15) 0.0110(6) Uani 1 1 d . . .
N32 N -0.1373(2) 0.27745(15) -0.01600(14) 0.0096(6) Uani 1 1 d . . .
N42 N -0.1352(3) 0.36317(16) -0.10329(15) 0.0109(6) Uani 1 1 d . . .
C11 C 0.1591(3) 0.07713(19) -0.07023(17) 0.0118(7) Uani 1 1 d . . .
C12 C 0.1887(3) 0.32632(18) -0.07747(17) 0.0101(7) Uani 1 1 d . . .
C13 C -0.1630(3) 0.43986(18) 0.08049(17) 0.0108(7) Uani 1 1 d . . .
C21 C 0.2087(3) 0.12839(19) -0.11185(19) 0.0158(8) Uani 1 1 d . . .
H21A H 0.1635 0.1610 -0.1380 0.019 Uiso 1 1 calc R . .
C22 C 0.2415(3) 0.37340(18) -0.12225(19) 0.0142(8) Uani 1 1 d . . .
H22A H 0.1984 0.3991 -0.1562 0.017 Uiso 1 1 calc R . .
C23 C -0.2144(3) 0.3947(2) 0.12724(18) 0.0130(7) Uani 1 1 d . . .
H23A H -0.1717 0.3724 0.1637 0.016 Uiso 1 1 calc R . .
C31 C 0.3232(3) 0.13146(19) -0.11476(19) 0.0159(8) Uani 1 1 d . . .
H31 H 0.3568 0.1670 -0.1421 0.019 Uiso 1 1 calc R . .
C32 C 0.3558(3) 0.38260(19) -0.11731(19) 0.0158(8) Uani 1 1 d . . .
H32 H 0.3907 0.4150 -0.1475 0.019 Uiso 1 1 calc R . .
C33 C -0.3286(3) 0.3827(2) 0.1200(2) 0.0180(8) Uani 1 1 d . . .
H33 H -0.3638 0.3524 0.1519 0.022 Uiso 1 1 calc R . .
C41 C 0.3903(3) 0.0824(2) -0.07764(18) 0.0160(8) Uani 1 1 d . . .
H41 H 0.4691 0.0846 -0.0801 0.019 Uiso 1 1 calc R . .
C42 C 0.4199(3) 0.3447(2) -0.06839(18) 0.0147(8) Uani 1 1 d . . .
H42A H 0.4984 0.3514 -0.0652 0.018 Uiso 1 1 calc R . .
C43 C -0.3911(3) 0.4145(2) 0.06692(18) 0.0163(8) Uani 1 1 d . . .
H43 H -0.4689 0.4055 0.0623 0.020 Uiso 1 1 calc R . .
C51 C 0.3416(3) 0.03075(19) -0.03741(17) 0.0142(7) Uani 1 1 d . . .
H51 H 0.3871 -0.0030 -0.0130 0.017 Uiso 1 1 calc R . .
C52 C 0.3697(3) 0.29703(19) -0.02388(17) 0.0132(7) Uani 1 1 d . . .
H52 H 0.4138 0.2715 0.0097 0.016 Uiso 1 1 calc R . .
C53 C -0.3405(3) 0.45987(19) 0.01980(18) 0.0132(7) Uani 1 1 d . . .
H53 H -0.3838 0.4815 -0.0168 0.016 Uiso 1 1 calc R . .
C61 C 0.2263(3) 0.02823(19) -0.03266(16) 0.0106(7) Uani 1 1 d . . .
C62 C 0.2551(3) 0.28691(18) -0.02873(16) 0.0095(7) Uani 1 1 d . . .
C63 C -0.2268(3) 0.47303(18) 0.02681(17) 0.0095(7) Uani 1 1 d . . .
C71 C 0.2163(3) -0.06385(18) 0.05164(17) 0.0116(7) Uani 1 1 d . . .
H71 H 0.2954 -0.0655 0.0515 0.014 Uiso 1 1 calc R . .
H133 H -0.1004 0.6019 -0.1022 0.014 Uiso 1 1 d R . .
C72 C 0.2419(3) 0.19073(18) 0.05007(17) 0.0107(7) Uani 1 1 d . . .
H72 H 0.3203 0.1862 0.0469 0.013 Uiso 1 1 calc R . .
H42N H -0.075(3) 0.3600(19) -0.1026(18) 0.000 Uiso 1 1 d . . .
H22N H 0.127(3) 0.156(2) 0.097(2) 0.014 Uiso 1 1 d . . .
H21N H 0.096(4) -0.103(2) 0.094(2) 0.022 Uiso 1 1 d . . .
H23O H -0.022(3) 0.729(2) -0.146(2) 0.008 Uiso 1 1 d . . .
H21O H 0.035(4) -0.180(3) 0.230(3) 0.037 Uiso 1 1 d . . .
H22O H 0.061(4) 0.068(2) 0.223(2) 0.027 Uiso 1 1 d . . .
H42O H 0.007(4) 0.482(3) -0.157(3) 0.049 Uiso 1 1 d . . .
C73 C -0.2141(3) 0.56539(18) -0.05571(17) 0.0110(7) Uani 1 1 d . . .
H73 H -0.2924 0.5705 -0.0521 0.013 Uiso 1 1 calc R . .
C81 C 0.2210(3) -0.15641(19) 0.13865(17) 0.0115(7) Uani 1 1 d . . .
C82 C 0.2465(3) 0.09463(19) 0.13350(17) 0.0112(7) Uani 1 1 d . . .
C83 C -0.2180(3) 0.65716(19) -0.14440(17) 0.0118(7) Uani 1 1 d . . .
C91 C 0.3312(3) -0.17733(19) 0.13194(18) 0.0145(8) Uani 1 1 d . . .
H91 H 0.3730 -0.1576 0.0957 0.017 Uiso 1 1 calc R . .
C92 C 0.3579(3) 0.07595(19) 0.12792(17) 0.0135(7) Uani 1 1 d . . .
H92 H 0.4013 0.0985 0.0940 0.016 Uiso 1 1 calc R . .
C93 C -0.3337(3) 0.6622(2) -0.15296(17) 0.0150(8) Uani 1 1 d . . .
H93 H -0.3797 0.6302 -0.1288 0.018 Uiso 1 1 calc R . .
C101 C 0.3810(3) -0.2261(2) 0.17672(18) 0.0155(7) Uani 1 1 d . . .
H101 H 0.4568 -0.2390 0.1714 0.019 Uiso 1 1 calc R . .
C102 C 0.4061(3) 0.0249(2) 0.17114(18) 0.0159(8) Uani 1 1 d . . .
H102 H 0.4824 0.0130 0.1669 0.019 Uiso 1 1 calc R . .
C103 C -0.3820(3) 0.7130(2) -0.19612(18) 0.0168(8) Uani 1 1 d . . .
H103 H -0.4609 0.7168 -0.1997 0.020 Uiso 1 1 calc R . .
C111 C 0.3210(3) -0.2568(2) 0.2298(2) 0.0197(9) Uani 1 1 d . . .
H111 H 0.3545 -0.2912 0.2600 0.024 Uiso 1 1 calc R . .
C112 C 0.3444(3) -0.0092(2) 0.22064(19) 0.0169(8) Uani 1 1 d . . .
H112 H 0.3777 -0.0444 0.2501 0.020 Uiso 1 1 calc R . .
C113 C -0.3172(3) 0.7587(2) -0.2344(2) 0.0180(9) Uani 1 1 d . . .
H113 H -0.3510 0.7932 -0.2645 0.022 Uiso 1 1 calc R . .
C121 C 0.2110(3) -0.2357(2) 0.23733(19) 0.0166(8) Uani 1 1 d . . .
H121 H 0.1695 -0.2557 0.2736 0.020 Uiso 1 1 calc R . .
C122 C 0.2328(3) 0.00899(19) 0.22657(19) 0.0145(8) Uani 1 1 d . . .
H122 H 0.1894 -0.0147 0.2597 0.017 Uiso 1 1 calc R . .
C123 C -0.2014(3) 0.75305(18) -0.2277(2) 0.0154(8) Uani 1 1 d . . .
H123 H -0.1558 0.7831 -0.2542 0.018 Uiso 1 1 calc R . .
C131 C 0.1608(3) -0.18622(19) 0.19327(17) 0.0134(7) Uani 1 1 d . . .
C132 C 0.1846(3) 0.06118(19) 0.18475(17) 0.0122(7) Uani 1 1 d . . .
C133 C -0.1526(3) 0.70377(19) -0.18243(17) 0.0112(7) Uani 1 1 d . . .
C142 C -0.1341(3) 0.19228(18) 0.07645(17) 0.0106(7) Uani 1 1 d . . .
C152 C -0.1839(3) 0.1434(2) 0.11973(18) 0.0144(7) Uani 1 1 d . . .
H152 H -0.1393 0.1147 0.1505 0.017 Uiso 1 1 calc R . .
C162 C -0.2988(3) 0.1366(2) 0.1177(2) 0.0171(8) Uani 1 1 d . . .
H162 H -0.3330 0.1032 0.1471 0.020 Uiso 1 1 calc R . .
C172 C -0.3641(3) 0.1785(2) 0.07311(18) 0.0169(8) Uani 1 1 d . . .
H172 H -0.4430 0.1742 0.0728 0.020 Uiso 1 1 calc R . .
C182 C -0.3152(3) 0.2267(2) 0.02871(18) 0.0146(7) Uani 1 1 d . . .
H182 H -0.3605 0.2554 -0.0017 0.017 Uiso 1 1 calc R . .
C192 C -0.1992(3) 0.23275(19) 0.02908(17) 0.0104(7) Uani 1 1 d . . .
C202 C -0.1877(3) 0.32146(18) -0.05833(17) 0.0102(7) Uani 1 1 d . . .
H202 H -0.2667 0.3244 -0.0576 0.012 Uiso 1 1 calc R . .
C212 C -0.1897(3) 0.41076(19) -0.14962(17) 0.0115(7) Uani 1 1 d . . .
C222 C -0.3051(3) 0.41744(19) -0.15708(17) 0.0145(8) Uani 1 1 d . . .
H222 H -0.3516 0.3884 -0.1300 0.017 Uiso 1 1 calc R . .
C232 C -0.3527(3) 0.4659(2) -0.20343(18) 0.0167(8) Uani 1 1 d . . .
H232 H -0.4315 0.4701 -0.2073 0.020 Uiso 1 1 calc R . .
C242 C -0.2871(3) 0.5085(2) -0.24447(19) 0.0167(8) Uani 1 1 d . . .
H242 H -0.3204 0.5413 -0.2766 0.020 Uiso 1 1 calc R . .
C252 C -0.1718(3) 0.50229(19) -0.23760(18) 0.0150(8) Uani 1 1 d . . .
H252 H -0.1259 0.5305 -0.2658 0.018 Uiso 1 1 calc R . .
C262 C -0.1236(3) 0.45530(18) -0.18995(17) 0.0117(7) Uani 1 1 d . . .

loop_
_atom_site_aniso_label
_atom_site_aniso_U_11
_atom_site_aniso_U_22
_atom_site_aniso_U_33
_atom_site_aniso_U_23
_atom_site_aniso_U_13
_atom_site_aniso_U_12
Pd1 0.0091(2) 0.0099(2) 0.0101(2) 0.00307(13) 0.00169(14) -0.00154(13)
Pd2 0.00691(16) 0.00855(17) 0.00766(16) 0.00179(9) 0.00158(10) -0.00043(9)
Pd3 0.0059(2) 0.0090(2) 0.0069(2) 0.00064(13) 0.00130(14) -0.00042(12)
O11 0.0110(13) 0.0206(15) 0.0189(13) 0.0099(10) 0.0032(10) 0.0002(10)
O12 0.0106(12) 0.0167(15) 0.0137(13) 0.0063(10) 0.0026(9) -0.0007(9)
O13 0.0077(12) 0.0163(14) 0.0112(12) 0.0030(9) 0.0012(9) -0.0014(9)
O21 0.0150(14) 0.0296(18) 0.0183(15) 0.0108(11) 0.0078(11) 0.0047(11)
O22 0.0137(13) 0.0229(16) 0.0166(14) 0.0092(11) 0.0071(10) 0.0040(10)
O23 0.0082(12) 0.0190(16) 0.0123(13) -0.0033(10) 0.0022(9) -0.0021(9)
O32 0.0083(12) 0.0154(14) 0.0093(12) 0.0036(9) 0.0006(9) -0.0010(9)
O42 0.0108(12) 0.0172(15) 0.0143(13) -0.0023(10) 0.0021(10) -0.0018(10)
N11 0.0159(15) 0.0113(17) 0.0078(15) -0.0008(12) 0.0025(11) -0.0024(12)
N12 0.0101(15) 0.0123(17) 0.0079(15) -0.0009(11) 0.0037(12) -0.0002(11)
N13 0.0097(14) 0.0095(16) 0.0094(15) -0.0015(11) 0.0002(11) -0.0019(11)
N21 0.0103(15) 0.0136(18) 0.0127(16) 0.0017(12) 0.0010(12) -0.0008(12)
N22 0.0075(14) 0.0159(18) 0.0110(15) 0.0027(12) 0.0022(12) 0.0023(12)
N23 0.0074(14) 0.0130(17) 0.0127(15) -0.0015(12) 0.0009(11) 0.0017(11)
N32 0.0128(15) 0.0073(17) 0.0087(14) -0.0017(11) 0.0005(11) -0.0033(11)
N42 0.0063(14) 0.0116(18) 0.0147(16) -0.0014(11) 0.0007(12) 0.0004(12)
C11 0.0137(18) 0.013(2) 0.0093(17) -0.0028(13) 0.0022(13) -0.0022(13)
C12 0.0093(17) 0.012(2) 0.0094(17) -0.0029(13) 0.0016(13) 0.0009(13)
C13 0.0094(17) 0.012(2) 0.0110(17) -0.0033(13) 0.0028(13) -0.0009(13)
C21 0.021(2) 0.015(2) 0.0119(19) -0.0024(13) 0.0033(15) -0.0015(14)
C22 0.0169(19) 0.013(2) 0.0128(19) -0.0009(13) 0.0023(15) 0.0007(13)
C23 0.0152(18) 0.014(2) 0.0102(18) -0.0025(14) 0.0005(14) 0.0005(14)
C31 0.0194(19) 0.014(2) 0.015(2) -0.0028(14) 0.0078(15) -0.0066(14)
C32 0.0164(19) 0.016(2) 0.015(2) -0.0014(14) 0.0068(15) -0.0060(14)
C33 0.0163(19) 0.019(2) 0.019(2) -0.0009(14) 0.0076(15) -0.0058(14)
C41 0.0129(18) 0.018(2) 0.0172(19) -0.0037(14) 0.0055(14) -0.0017(14)
C42 0.0080(17) 0.019(2) 0.0171(19) -0.0020(14) 0.0039(14) -0.0031(13)
C43 0.0127(18) 0.018(2) 0.0187(19) -0.0028(14) 0.0019(14) -0.0048(14)
C51 0.0161(18) 0.012(2) 0.0149(18) -0.0017(14) 0.0011(14) 0.0002(13)
C52 0.0132(18) 0.015(2) 0.0120(17) -0.0011(13) 0.0010(13) 0.0011(13)
C53 0.0128(18) 0.013(2) 0.0137(18) -0.0025(13) 0.0007(13) 0.0007(13)
C61 0.0148(17) 0.009(2) 0.0081(17) -0.0039(13) 0.0022(13) -0.0028(13)
C62 0.0120(17) 0.008(2) 0.0085(17) -0.0032(13) 0.0030(13) 0.0012(13)
C63 0.0103(17) 0.007(2) 0.0114(17) -0.0037(13) 0.0033(13) -0.0011(13)
C71 0.0122(17) 0.012(2) 0.0106(17) -0.0039(13) 0.0014(13) -0.0020(13)
C72 0.0073(16) 0.013(2) 0.0118(17) -0.0041(13) 0.0025(13) 0.0022(13)
C73 0.0080(16) 0.012(2) 0.0124(18) -0.0036(13) 0.0009(13) -0.0004(13)
C81 0.0161(18) 0.010(2) 0.0083(17) -0.0023(13) -0.0024(13) -0.0024(13)
C82 0.0177(18) 0.007(2) 0.0086(17) -0.0043(13) -0.0010(13) -0.0006(13)
C83 0.0139(18) 0.016(2) 0.0056(17) -0.0033(13) 0.0001(13) 0.0010(13)
C91 0.0137(18) 0.016(2) 0.0138(18) -0.0028(14) 0.0030(14) -0.0057(14)
C92 0.0136(18) 0.015(2) 0.0123(18) -0.0012(14) 0.0029(14) -0.0022(13)
C93 0.0142(18) 0.019(2) 0.0116(18) 0.0008(14) 0.0025(14) -0.0016(14)
C101 0.0139(18) 0.015(2) 0.0173(19) -0.0033(15) -0.0012(14) 0.0015(14)
C102 0.0124(18) 0.016(2) 0.0192(19) -0.0046(15) -0.0026(14) 0.0043(14)
C103 0.0118(18) 0.021(2) 0.0172(19) 0.0009(15) -0.0009(14) 0.0044(14)
C111 0.029(2) 0.013(2) 0.017(2) -0.0009(14) -0.0040(17) 0.0048(15)
C112 0.025(2) 0.012(2) 0.0137(19) -0.0022(14) -0.0013(15) 0.0042(14)
C113 0.022(2) 0.017(2) 0.015(2) 0.0029(14) -0.0016(16) 0.0038(14)
C121 0.019(2) 0.018(2) 0.0123(19) 0.0015(14) 0.0040(15) -0.0011(15)
C122 0.0154(19) 0.014(2) 0.0146(19) -0.0001(14) 0.0033(15) -0.0013(14)
C123 0.021(2) 0.012(2) 0.0129(19) -0.0005(13) 0.0025(16) -0.0029(13)
C131 0.0152(18) 0.015(2) 0.0104(17) -0.0010(13) 0.0012(14) 0.0009(13)
C132 0.0135(18) 0.013(2) 0.0102(17) -0.0030(13) 0.0033(13) 0.0001(13)
C133 0.0121(17) 0.011(2) 0.0111(17) -0.0044(13) 0.0031(13) 0.0006(13)
C142 0.0105(17) 0.009(2) 0.0120(17) -0.0055(13) 0.0014(13) -0.0013(13)
C152 0.0192(19) 0.015(2) 0.0095(18) -0.0010(14) 0.0006(14) -0.0033(14)
C162 0.0191(19) 0.015(2) 0.018(2) -0.0009(14) 0.0071(15) -0.0069(15)
C172 0.0137(18) 0.018(2) 0.0196(19) 0.0004(15) 0.0033(14) -0.0025(14)
C182 0.0131(18) 0.015(2) 0.0159(18) -0.0021(14) 0.0008(14) -0.0003(14)
C192 0.0152(19) 0.0066(19) 0.0094(17) -0.0022(13) 0.0018(14) -0.0014(13)
C202 0.0082(16) 0.010(2) 0.0120(17) -0.0018(13) 0.0006(13) -0.0024(13)
C212 0.0139(18) 0.012(2) 0.0087(17) -0.0036(13) 0.0003(13) 0.0007(13)
C222 0.0125(18) 0.017(2) 0.0138(18) 0.0008(14) 0.0011(14) 0.0001(14)
C232 0.0120(18) 0.020(2) 0.0185(19) 0.0012(15) -0.0013(14) 0.0006(14)
C242 0.019(2) 0.017(2) 0.014(2) 0.0014(14) -0.0025(15) 0.0004(14)
C252 0.0181(19) 0.015(2) 0.0118(19) 0.0002(13) 0.0032(15) -0.0023(14)
C262 0.0131(18) 0.010(2) 0.0117(18) -0.0057(13) 0.0008(13) 0.0013(13)

loop_
_atom_type_symbol
_atom_type_description
_atom_type_scat_dispersion_real
_atom_type_scat_dispersion_imag
_atom_type_scat_source
C C 0.0033 0.0016 'International Tables Vol C Tables 4.2.6.8 and 6.1.1.4'
H H 0.0000 0.0000 'International Tables Vol C Tables 4.2.6.8 and 6.1.1.4'
N N 0.0061 0.0033 'International Tables Vol C Tables 4.2.6.8 and 6.1.1.4'
O O 0.0106 0.0060 'International Tables Vol C Tables 4.2.6.8 and 6.1.1.4'
Pd Pd -0.9988 1.0072 'International Tables Vol C Tables 4.2.6.8 and 6.1.1.4'

loop_
_geom_angle_atom_site_label_1
_geom_angle_atom_site_label_2
_geom_angle_atom_site_label_3
_geom_angle
_geom_angle_site_symmetry_1
_geom_angle_site_symmetry_3
_geom_angle_publ_flag
O11 Pd1 O11 180.0 . 3 ?
O11 Pd1 N11 97.06(11) . 3 ?
O11 Pd1 N11 82.94(11) 3 3 ?
O11 Pd1 N11 82.94(11) . . ?
O11 Pd1 N11 97.06(11) 3 . ?
N11 Pd1 N11 180.0 3 . ?
O12 Pd2 O32 177.77(10) . . ?
O12 Pd2 N12 83.05(10) . . ?
O32 Pd2 N12 96.89(10) . . ?
O12 Pd2 N32 97.07(10) . . ?
O32 Pd2 N32 82.99(10) . . ?
N12 Pd2 N32 179.88(13) . . ?
O13 Pd3 O13 179.999(1) 3_565 . ?
O13 Pd3 N13 96.95(10) 3_565 . ?
O13 Pd3 N13 83.05(10) . . ?
O13 Pd3 N13 83.05(10) 3_565 3_565 ?
O13 Pd3 N13 96.95(10) . 3_565 ?
N13 Pd3 N13 180.0 . 3_565 ?
C11 O11 Pd1 112.6(2) . . ?
C12 O12 Pd2 111.65(19) . . ?
C13 O13 Pd3 110.27(19) . . ?
C131 O21 H21O 105(4) . . ?
C132 O22 H22O 102(3) . . ?
C133 O23 H23O 103(3) . . ?
C142 O32 Pd2 111.29(19) . . ?
C262 O42 H42O 102(4) . . ?
C71 N11 C61 121.3(3) . . ?
C71 N11 Pd1 127.8(2) . . ?
C61 N11 Pd1 110.7(2) . . ?
C72 N12 C62 120.9(3) . . ?
C72 N12 Pd2 128.5(2) . . ?
C62 N12 Pd2 110.4(2) . . ?
C73 N13 C63 120.6(3) . . ?
C73 N13 Pd3 129.5(2) . . ?
C63 N13 Pd3 109.6(2) . . ?
C71 N21 C81 124.0(3) . . ?
C71 N21 H21N 115(3) . . ?
C81 N21 H21N 121(3) . . ?
C72 N22 C82 124.4(3) . . ?
C72 N22 H22N 113(3) . . ?
C82 N22 H22N 121(3) . . ?
C73 N23 C83 124.6(3) . . ?
C73 N23 H133 115.1 . . ?
C83 N23 H133 120.2 . . ?
C202 N32 C192 120.9(3) . . ?
C202 N32 Pd2 129.0(2) . . ?
C192 N32 Pd2 110.1(2) . . ?
C202 N42 C212 124.1(3) . . ?
C202 N42 H42N 116(3) . . ?
C212 N42 H42N 120(3) . . ?
O11 C11 C21 120.6(3) . . ?
O11 C11 C61 119.6(3) . . ?
C21 C11 C61 119.7(3) . . ?
O12 C12 C22 121.5(3) . . ?
O12 C12 C62 119.7(3) . . ?
C22 C12 C62 118.7(3) . . ?
O13 C13 C23 120.9(3) . . ?
O13 C13 C63 119.1(3) . . ?
C23 C13 C63 120.0(3) . . ?
C31 C21 C11 119.9(3) . . ?
C31 C21 H21A 120.0 . . ?
C11 C21 H21A 120.0 . . ?
C32 C22 C12 120.5(3) . . ?
C32 C22 H22A 119.8 . . ?
C12 C22 H22A 119.8 . . ?
C33 C23 C13 119.5(3) . . ?
C33 C23 H23A 120.3 . . ?
C13 C23 H23A 120.3 . . ?
C21 C31 C41 120.4(3) . . ?
C21 C31 H31 119.8 . . ?
C41 C31 H31 119.8 . . ?
C22 C32 C42 120.3(3) . . ?
C22 C32 H32 119.8 . . ?
C42 C32 H32 119.8 . . ?
C43 C33 C23 120.7(3) . . ?
C43 C33 H33 119.7 . . ?
C23 C33 H33 119.7 . . ?
C51 C41 C31 120.0(3) . . ?
C51 C41 H41 120.0 . . ?
C31 C41 H41 120.0 . . ?
C32 C42 C52 120.3(3) . . ?
C32 C42 H42A 119.8 . . ?
C52 C42 H42A 119.8 . . ?
C33 C43 C53 120.4(3) . . ?
C33 C43 H43 119.8 . . ?
C53 C43 H43 119.8 . . ?
C41 C51 C61 120.2(3) . . ?
C41 C51 H51 119.9 . . ?
C61 C51 H51 119.9 . . ?
C62 C52 C42 119.9(3) . . ?
C62 C52 H52 120.1 . . ?
C42 C52 H52 120.1 . . ?
C63 C53 C43 119.7(3) . . ?
C63 C53 H53 120.2 . . ?
C43 C53 H53 120.2 . . ?
C51 C61 C11 119.8(3) . . ?
C51 C61 N11 126.1(3) . . ?
C11 C61 N11 114.1(3) . . ?
C52 C62 C12 120.2(3) . . ?
C52 C62 N12 126.1(3) . . ?
C12 C62 N12 113.7(3) . . ?
C53 C63 C13 119.8(3) . . ?
C53 C63 N13 125.7(3) . . ?
C13 C63 N13 114.5(3) . . ?
N11 C71 N21 124.4(3) . . ?
N11 C71 H71 117.8 . . ?
N21 C71 H71 117.8 . . ?
N12 C72 N22 125.3(3) . . ?
N12 C72 H72 117.4 . . ?
N22 C72 H72 117.4 . . ?
N13 C73 N23 124.6(3) . . ?
N13 C73 H73 117.7 . . ?
N23 C73 H73 117.7 . . ?
C91 C81 N21 124.2(3) . . ?
C91 C81 C131 118.2(3) . . ?
N21 C81 C131 117.7(3) . . ?
C92 C82 C132 118.5(3) . . ?
C92 C82 N22 124.2(3) . . ?
C132 C82 N22 117.3(3) . . ?
C93 C83 C133 118.1(3) . . ?
C93 C83 N23 123.8(3) . . ?
C133 C83 N23 118.1(3) . . ?
C101 C91 C81 121.4(3) . . ?
C101 C91 H91 119.3 . . ?
C81 C91 H91 119.3 . . ?
C102 C92 C82 120.7(3) . . ?
C102 C92 H92 119.7 . . ?
C82 C92 H92 119.7 . . ?
C103 C93 C83 120.8(3) . . ?
C103 C93 H93 119.6 . . ?
C83 C93 H93 119.6 . . ?
C91 C101 C111 120.5(3) . . ?
C91 C101 H101 119.8 . . ?
C111 C101 H101 119.8 . . ?
C92 C102 C112 120.8(3) . . ?
C92 C102 H102 119.6 . . ?
C112 C102 H102 119.6 . . ?
C93 C103 C113 121.1(3) . . ?
C93 C103 H103 119.5 . . ?
C113 C103 H103 119.5 . . ?
C121 C111 C101 118.5(4) . . ?
C121 C111 H111 120.8 . . ?
C101 C111 H111 120.8 . . ?
C102 C112 C122 119.0(3) . . ?
C102 C112 H112 120.5 . . ?
C122 C112 H112 120.5 . . ?
C103 C113 C123 118.7(3) . . ?
C103 C113 H113 120.7 . . ?
C123 C113 H113 120.7 . . ?
C131 C121 C111 121.4(3) . . ?
C131 C121 H121 119.3 . . ?
C111 C121 H121 119.3 . . ?
C132 C122 C112 120.7(3) . . ?
C132 C122 H122 119.7 . . ?
C112 C122 H122 119.7 . . ?
C133 C123 C113 120.3(3) . . ?
C133 C123 H123 119.8 . . ?
C113 C123 H123 119.8 . . ?
O21 C131 C121 123.8(3) . . ?
O21 C131 C81 116.2(3) . . ?
C121 C131 C81 120.0(3) . . ?
O22 C132 C122 123.5(3) . . ?
O22 C132 C82 116.2(3) . . ?
C122 C132 C82 120.3(3) . . ?
C123 C133 O23 120.4(3) . . ?
C123 C133 C83 120.9(3) . . ?
O23 C133 C83 118.6(3) . . ?
O32 C142 C152 120.8(3) . . ?
O32 C142 C192 118.8(3) . . ?
C152 C142 C192 120.4(3) . . ?
C162 C152 C142 119.7(3) . . ?
C162 C152 H152 120.2 . . ?
C142 C152 H152 120.2 . . ?
C152 C162 C172 120.3(3) . . ?
C152 C162 H162 119.8 . . ?
C172 C162 H162 119.8 . . ?
C162 C172 C182 120.6(3) . . ?
C162 C172 H172 119.7 . . ?
C182 C172 H172 119.7 . . ?
C172 C182 C192 119.6(3) . . ?
C172 C182 H182 120.2 . . ?
C192 C182 H182 120.2 . . ?
C182 C192 C142 119.3(3) . . ?
C182 C192 N32 125.7(3) . . ?
C142 C192 N32 115.0(3) . . ?
N32 C202 N42 123.9(3) . . ?
N32 C202 H202 118.0 . . ?
N42 C202 H202 118.0 . . ?
C222 C212 N42 124.0(3) . . ?
C222 C212 C262 118.0(3) . . ?
N42 C212 C262 117.9(3) . . ?
C232 C222 C212 120.7(3) . . ?
C232 C222 H222 119.7 . . ?
C212 C222 H222 119.7 . . ?
C222 C232 C242 121.2(3) . . ?
C222 C232 H232 119.4 . . ?
C242 C232 H232 119.4 . . ?
C252 C242 C232 118.7(3) . . ?
C252 C242 H242 120.6 . . ?
C232 C242 H242 120.6 . . ?
C262 C252 C242 120.4(3) . . ?
C262 C252 H252 119.8 . . ?
C242 C252 H252 119.8 . . ?
C252 C262 O42 120.4(3) . . ?
C252 C262 C212 120.9(3) . . ?
O42 C262 C212 118.6(3) . . ?

loop_
_geom_bond_atom_site_label_1
_geom_bond_atom_site_label_2
_geom_bond_distance
_geom_bond_site_symmetry_2
_geom_bond_publ_flag
Pd1 O11 1.986(2) . ?
Pd1 O11 1.986(2) 3 ?
Pd1 N11 2.022(3) 3 ?
Pd1 N11 2.022(3) . ?
Pd2 O12 1.985(2) . ?
Pd2 O32 2.002(2) . ?
Pd2 N12 2.019(3) . ?
Pd2 N32 2.022(3) . ?
Pd3 O13 2.000(2) 3_565 ?
Pd3 O13 2.000(2) . ?
Pd3 N13 2.019(3) . ?
Pd3 N13 2.019(3) 3_565 ?
O11 C11 1.337(4) . ?
O12 C12 1.337(4) . ?
O13 C13 1.362(4) . ?
O21 C131 1.362(4) . ?
O21 H21O 0.72(5) . ?
O22 C132 1.369(4) . ?
O22 H22O 0.74(5) . ?
O23 C133 1.390(4) . ?
O23 H23O 0.81(4) . ?
O32 C142 1.359(4) . ?
O42 C262 1.387(4) . ?
O42 H42O 0.80(5) . ?
N11 C71 1.295(5) . ?
N11 C61 1.432(4) . ?
N12 C72 1.300(4) . ?
N12 C62 1.422(4) . ?
N13 C73 1.291(4) . ?
N13 C63 1.427(4) . ?
N21 C71 1.328(5) . ?
N21 C81 1.405(5) . ?
N21 H21N 0.83(4) . ?
N22 C72 1.323(4) . ?
N22 C82 1.408(5) . ?
N22 H22N 0.81(4) . ?
N23 C73 1.334(5) . ?
N23 C83 1.405(5) . ?
N23 H133 0.7649 . ?
N32 C202 1.294(4) . ?
N32 C192 1.435(4) . ?
N42 C202 1.343(4) . ?
N42 C212 1.407(5) . ?
N42 H42N 0.73(4) . ?
C11 C21 1.400(5) . ?
C11 C61 1.405(5) . ?
C12 C22 1.403(5) . ?
C12 C62 1.416(5) . ?
C13 C23 1.397(5) . ?
C13 C63 1.407(5) . ?
C21 C31 1.379(5) . ?
C21 H21A 0.9500 . ?
C22 C32 1.383(5) . ?
C22 H22A 0.9500 . ?
C23 C33 1.391(5) . ?
C23 H23A 0.9500 . ?
C31 C41 1.401(5) . ?
C31 H31 0.9500 . ?
C32 C42 1.388(5) . ?
C32 H32 0.9500 . ?
C33 C43 1.379(5) . ?
C33 H33 0.9500 . ?
C41 C51 1.385(5) . ?
C41 H41 0.9500 . ?
C42 C52 1.393(5) . ?
C42 H42A 0.9500 . ?
C43 C53 1.400(5) . ?
C43 H43 0.9500 . ?
C51 C61 1.392(5) . ?
C51 H51 0.9500 . ?
C52 C62 1.387(5) . ?
C52 H52 0.9500 . ?
C53 C63 1.389(5) . ?
C53 H53 0.9500 . ?
C71 H71 0.9500 . ?
C72 H72 0.9500 . ?
C73 H73 0.9500 . ?
C81 C91 1.391(5) . ?
C81 C131 1.414(5) . ?
C82 C92 1.391(5) . ?
C82 C132 1.406(5) . ?
C83 C93 1.395(5) . ?
C83 C133 1.402(5) . ?
C91 C101 1.379(5) . ?
C91 H91 0.9500 . ?
C92 C102 1.382(5) . ?
C92 H92 0.9500 . ?
C93 C103 1.379(5) . ?
C93 H93 0.9500 . ?
C101 C111 1.396(6) . ?
C101 H101 0.9500 . ?
C102 C112 1.386(5) . ?
C102 H102 0.9500 . ?
C103 C113 1.390(5) . ?
C103 H103 0.9500 . ?
C111 C121 1.393(6) . ?
C111 H111 0.9500 . ?
C112 C122 1.391(5) . ?
C112 H112 0.9500 . ?
C113 C123 1.395(6) . ?
C113 H113 0.9500 . ?
C121 C131 1.380(5) . ?
C121 H121 0.9500 . ?
C122 C132 1.382(5) . ?
C122 H122 0.9500 . ?
C123 C133 1.385(5) . ?
C123 H123 0.9500 . ?
C142 C152 1.391(5) . ?
C142 C192 1.402(5) . ?
C152 C162 1.385(5) . ?
C152 H152 0.9500 . ?
C162 C172 1.385(5) . ?
C162 H162 0.9500 . ?
C172 C182 1.391(5) . ?
C172 H172 0.9500 . ?
C182 C192 1.398(5) . ?
C182 H182 0.9500 . ?
C202 H202 0.9500 . ?
C212 C222 1.393(5) . ?
C212 C262 1.408(5) . ?
C222 C232 1.382(5) . ?
C222 H222 0.9500 . ?
C232 C242 1.391(5) . ?
C232 H232 0.9500 . ?
C242 C252 1.390(5) . ?
C242 H242 0.9500 . ?
C252 C262 1.384(5) . ?
C252 H252 0.9500 . ?

loop_
_geom_torsion_atom_site_label_1
_geom_torsion_atom_site_label_2
_geom_torsion_atom_site_label_3
_geom_torsion_atom_site_label_4
_geom_torsion
_geom_torsion_site_symmetry_1
_geom_torsion_site_symmetry_2
_geom_torsion_site_symmetry_3
_geom_torsion_site_symmetry_4
_geom_torsion_publ_flag
O11 Pd1 O11 C11 112.0(9) 3 . . . ?
N11 Pd1 O11 C11 179.4(2) 3 . . . ?
N11 Pd1 O11 C11 -0.6(2) . . . . ?
O32 Pd2 O12 C12 79(2) . . . . ?
N12 Pd2 O12 C12 -10.0(2) . . . . ?
N32 Pd2 O12 C12 170.0(2) . . . . ?
O13 Pd3 O13 C13 -159(37) 3_565 . . . ?
N13 Pd3 O13 C13 15.8(2) . . . . ?
N13 Pd3 O13 C13 -164.2(2) 3_565 . . . ?
O12 Pd2 O32 C142 104(2) . . . . ?
N12 Pd2 O32 C142 -167.5(2) . . . . ?
N32 Pd2 O32 C142 12.4(2) . . . . ?
O11 Pd1 N11 C71 174.8(3) . . . . ?
O11 Pd1 N11 C71 -5.2(3) 3 . . . ?
N11 Pd1 N11 C71 1.7(19) 3 . . . ?
O11 Pd1 N11 C61 0.0(2) . . . . ?
O11 Pd1 N11 C61 180.0(2) 3 . . . ?
N11 Pd1 N11 C61 -173.1(19) 3 . . . ?
O12 Pd2 N12 C72 -164.6(3) . . . . ?
O32 Pd2 N12 C72 17.7(3) . . . . ?
N32 Pd2 N12 C72 0(84) . . . . ?
O12 Pd2 N12 C62 10.5(2) . . . . ?
O32 Pd2 N12 C62 -167.2(2) . . . . ?
N32 Pd2 N12 C62 176(100) . . . . ?
O13 Pd3 N13 C73 -21.9(3) 3_565 . . . ?
O13 Pd3 N13 C73 158.1(3) . . . . ?
N13 Pd3 N13 C73 73.2(10) 3_565 . . . ?
O13 Pd3 N13 C63 164.3(2) 3_565 . . . ?
O13 Pd3 N13 C63 -15.7(2) . . . . ?
N13 Pd3 N13 C63 -100.6(10) 3_565 . . . ?
O12 Pd2 N32 C202 -7.2(3) . . . . ?
O32 Pd2 N32 C202 170.6(3) . . . . ?
N12 Pd2 N32 C202 -172(100) . . . . ?
O12 Pd2 N32 C192 172.5(2) . . . . ?
O32 Pd2 N32 C192 -9.7(2) . . . . ?
N12 Pd2 N32 C192 7(84) . . . . ?
Pd1 O11 C11 C21 -177.7(3) . . . . ?
Pd1 O11 C11 C61 1.2(4) . . . . ?
Pd2 O12 C12 C22 -171.9(3) . . . . ?
Pd2 O12 C12 C62 7.7(4) . . . . ?
Pd3 O13 C13 C23 166.9(3) . . . . ?
Pd3 O13 C13 C63 -13.3(4) . . . . ?
O11 C11 C21 C31 177.8(3) . . . . ?
C61 C11 C21 C31 -1.2(5) . . . . ?
O12 C12 C22 C32 177.7(3) . . . . ?
C62 C12 C22 C32 -1.9(5) . . . . ?
O13 C13 C23 C33 -179.8(3) . . . . ?
C63 C13 C23 C33 0.3(5) . . . . ?
C11 C21 C31 C41 1.6(5) . . . . ?
C12 C22 C32 C42 0.7(5) . . . . ?
C13 C23 C33 C43 0.4(5) . . . . ?
C21 C31 C41 C51 -0.4(5) . . . . ?
C22 C32 C42 C52 0.1(5) . . . . ?
C23 C33 C43 C53 -0.5(6) . . . . ?
C31 C41 C51 C61 -1.2(5) . . . . ?
C32 C42 C52 C62 0.4(5) . . . . ?
C33 C43 C53 C63 -0.2(5) . . . . ?
C41 C51 C61 C11 1.6(5) . . . . ?
C41 C51 C61 N11 -176.2(3) . . . . ?
O11 C11 C61 C51 -179.4(3) . . . . ?
C21 C11 C61 C51 -0.4(5) . . . . ?
O11 C11 C61 N11 -1.3(4) . . . . ?
C21 C11 C61 N11 177.7(3) . . . . ?
C71 N11 C61 C51 3.4(5) . . . . ?
Pd1 N11 C61 C51 178.6(3) . . . . ?
C71 N11 C61 C11 -174.6(3) . . . . ?
Pd1 N11 C61 C11 0.6(3) . . . . ?
C42 C52 C62 C12 -1.7(5) . . . . ?
C42 C52 C62 N12 -179.9(3) . . . . ?
O12 C12 C62 C52 -177.2(3) . . . . ?
C22 C12 C62 C52 2.5(5) . . . . ?
O12 C12 C62 N12 1.3(4) . . . . ?
C22 C12 C62 N12 -179.1(3) . . . . ?
C72 N12 C62 C52 -15.5(5) . . . . ?
Pd2 N12 C62 C52 169.0(3) . . . . ?
C72 N12 C62 C12 166.2(3) . . . . ?
Pd2 N12 C62 C12 -9.4(3) . . . . ?
C43 C53 C63 C13 1.0(5) . . . . ?
C43 C53 C63 N13 -180.0(3) . . . . ?
O13 C13 C63 C53 179.1(3) . . . . ?
C23 C13 C63 C53 -1.0(5) . . . . ?
O13 C13 C63 N13 0.0(5) . . . . ?
C23 C13 C63 N13 179.8(3) . . . . ?
C73 N13 C63 C53 19.5(5) . . . . ?
Pd3 N13 C63 C53 -166.0(3) . . . . ?
C73 N13 C63 C13 -161.4(3) . . . . ?
Pd3 N13 C63 C13 13.1(4) . . . . ?
C61 N11 C71 N21 177.0(3) . . . . ?
Pd1 N11 C71 N21 2.6(5) . . . . ?
C81 N21 C71 N11 178.5(3) . . . . ?
C62 N12 C72 N22 178.1(3) . . . . ?
Pd2 N12 C72 N22 -7.2(5) . . . . ?
C82 N22 C72 N12 -177.5(3) . . . . ?
C63 N13 C73 N23 -177.4(3) . . . . ?
Pd3 N13 C73 N23 9.3(5) . . . . ?
C83 N23 C73 N13 177.0(3) . . . . ?
C71 N21 C81 C91 -15.3(5) . . . . ?
C71 N21 C81 C131 164.6(3) . . . . ?
C72 N22 C82 C92 -11.1(5) . . . . ?
C72 N22 C82 C132 167.7(3) . . . . ?
C73 N23 C83 C93 -7.7(5) . . . . ?
C73 N23 C83 C133 172.7(3) . . . . ?
N21 C81 C91 C101 -179.7(3) . . . . ?
C131 C81 C91 C101 0.4(5) . . . . ?
C132 C82 C92 C102 0.9(5) . . . . ?
N22 C82 C92 C102 179.7(3) . . . . ?
C133 C83 C93 C103 -1.8(5) . . . . ?
N23 C83 C93 C103 178.6(3) . . . . ?
C81 C91 C101 C111 0.9(5) . . . . ?
C82 C92 C102 C112 0.5(5) . . . . ?
C83 C93 C103 C113 2.6(5) . . . . ?
C91 C101 C111 C121 -1.5(6) . . . . ?
C92 C102 C112 C122 -0.3(5) . . . . ?
C93 C103 C113 C123 -0.9(6) . . . . ?
C101 C111 C121 C131 0.7(6) . . . . ?
C102 C112 C122 C132 -1.2(5) . . . . ?
C103 C113 C123 C133 -1.4(5) . . . . ?
C111 C121 C131 O21 -178.7(3) . . . . ?
C111 C121 C131 C81 0.7(6) . . . . ?
C91 C81 C131 O21 178.2(3) . . . . ?
N21 C81 C131 O21 -1.7(5) . . . . ?
C91 C81 C131 C121 -1.2(5) . . . . ?
N21 C81 C131 C121 178.9(3) . . . . ?
C112 C122 C132 O22 -178.3(3) . . . . ?
C112 C122 C132 C82 2.7(5) . . . . ?
C92 C82 C132 O22 178.4(3) . . . . ?
N22 C82 C132 O22 -0.5(5) . . . . ?
C92 C82 C132 C122 -2.5(5) . . . . ?
N22 C82 C132 C122 178.6(3) . . . . ?
C113 C123 C133 O23 -179.3(3) . . . . ?
C113 C123 C133 C83 2.2(5) . . . . ?
C93 C83 C133 C123 -0.5(5) . . . . ?
N23 C83 C133 C123 179.1(3) . . . . ?
C93 C83 C133 O23 -179.1(3) . . . . ?
N23 C83 C133 O23 0.5(5) . . . . ?
Pd2 O32 C142 C152 167.5(3) . . . . ?
Pd2 O32 C142 C192 -13.2(4) . . . . ?
O32 C142 C152 C162 176.9(3) . . . . ?
C192 C142 C152 C162 -2.4(5) . . . . ?
C142 C152 C162 C172 -0.2(5) . . . . ?
C152 C162 C172 C182 1.3(6) . . . . ?
C162 C172 C182 C192 0.2(5) . . . . ?
C172 C182 C192 C142 -2.8(5) . . . . ?
C172 C182 C192 N32 176.8(3) . . . . ?
O32 C142 C192 C182 -175.4(3) . . . . ?
C152 C142 C192 C182 4.0(5) . . . . ?
O32 C142 C192 N32 5.0(5) . . . . ?
C152 C142 C192 N32 -175.7(3) . . . . ?
C202 N32 C192 C182 5.8(5) . . . . ?
Pd2 N32 C192 C182 -174.0(3) . . . . ?
C202 N32 C192 C142 -174.6(3) . . . . ?
Pd2 N32 C192 C142 5.6(4) . . . . ?
C192 N32 C202 N42 -177.9(3) . . . . ?
Pd2 N32 C202 N42 1.7(5) . . . . ?
C212 N42 C202 N32 179.6(3) . . . . ?
C202 N42 C212 C222 -3.7(5) . . . . ?
C202 N42 C212 C262 175.0(3) . . . . ?
N42 C212 C222 C232 179.5(3) . . . . ?
C262 C212 C222 C232 0.8(5) . . . . ?
C212 C222 C232 C242 0.9(6) . . . . ?
C222 C232 C242 C252 -0.7(6) . . . . ?
C232 C242 C252 C262 -1.0(5) . . . . ?
C242 C252 C262 O42 -179.5(3) . . . . ?
C242 C252 C262 C212 2.7(5) . . . . ?
C222 C212 C262 C252 -2.5(5) . . . . ?
N42 C212 C262 C252 178.6(3) . . . . ?
C222 C212 C262 O42 179.6(3) . . . . ?
N42 C212 C262 O42 0.8(5) . . . . ?
